data_4070763
loop_
_publ_author_name
'Heiden, Zachariah M.'
'Gorecki, Bradford J.'
'Rauchfuss, Thomas B.'

_publ_contact_author
; 
Zachariah M. Heiden 
University of Illinois 
School of Chemical Sciences, Box 80-6 
600 South Mathews Avenue 
Urbana, Illinois  61801 
USA 

Thomas B. Rauchfuss 
University of Illinois 
School of Chemical Sciences 
600 South Mathews Avenue 
Urbana, Illinois  61801 
USA 

Scott R. Wilson 
University of Illinois 
School of Chemical Sciences, Box 59-1 
505 South Mathews Avenue 
Urbana, Illinois  61801 
USA 
;
_publ_section_title
;
 Lewis Base Adducts Derived from Transfer Hydrogenation Catalysts: Scope
 and Selectivity
;
_journal_issue 7
_journal_name_full Organometallics
_journal_page_first 1542
_journal_paper_doi 10.1021/om700996m
_journal_volume 27
_journal_year 2008
_chemical_formula_moiety 'C49 H51 Ir N2 O2 P S, B F4'
_chemical_formula_sum 'C49 H51 B F4 Ir N2 O2 P S'
_chemical_formula_weight 1041.96
_chemical_name_systematic
; 
? 
;
_space_group_IT_number 15
_symmetry_cell_setting monoclinic
_symmetry_space_group_name_Hall '-C 2yc'
_symmetry_space_group_name_H-M 'C 1 2/c 1'
_atom_sites_solution_hydrogens geom
_atom_sites_solution_primary direct
_atom_sites_solution_secondary difmap
_audit_creation_method SHELXL-97
_audit_update_record
; 
2006-09-11   text and data added, zmh 
;
_cell_angle_alpha 90.00
_cell_angle_beta 94.217(5)
_cell_angle_gamma 90.00
_cell_formula_units_Z 8
_cell_length_a 36.864(3)
_cell_length_b 14.3073(13)
_cell_length_c 19.1093(16)
_cell_measurement_reflns_used 5886
_cell_measurement_temperature 297(2)
_cell_measurement_theta_max 20.86
_cell_measurement_theta_min 2.38
_cell_volume 10051.4(15)
_computing_cell_refinement 'SAINT V6.22 (Bruker, 2001)'
_computing_data_collection 'APEX2 V1.0-27 (Bruker, 2004)'
_computing_data_reduction 'SAINT V6.22 (Bruker, 2001)'
_computing_molecular_graphics 'SHELXTL V6.12 (Bruker, 2001)'
_computing_publication_material 'XCIF (Bruker, 2001)'
_computing_structure_refinement 'SHELXTL V6.12 (Bruker, 2001)'
_computing_structure_solution 'SHELXTL V6.12 (Bruker, 2001)'
_diffrn_ambient_temperature 297(2)
_diffrn_measured_fraction_theta_full 0.985
_diffrn_measured_fraction_theta_max 0.985
_diffrn_measurement_device 'Bruker Kappa/ApexII CCD'
_diffrn_measurement_method 'profile data from \f and \w scans'
_diffrn_radiation_monochromator graphite
_diffrn_radiation_source 'fine-focus sealed tube'
_diffrn_radiation_type MoK\a
_diffrn_radiation_wavelength 0.71073
_diffrn_radiation_wavelength_id ga41lasC2c5
_diffrn_reflns_av_R_equivalents 0.0000
_diffrn_reflns_av_sigmaI/netI 0.1755
_diffrn_reflns_limit_h_max 44
_diffrn_reflns_limit_h_min -44
_diffrn_reflns_limit_k_max 17
_diffrn_reflns_limit_k_min 0
_diffrn_reflns_limit_l_max 23
_diffrn_reflns_limit_l_min 0
_diffrn_reflns_number 21519
_diffrn_reflns_theta_full 25.82
_diffrn_reflns_theta_max 25.82
_diffrn_reflns_theta_min 1.84
_exptl_absorpt_coefficient_mu 2.782
_exptl_absorpt_correction_T_max 0.9471
_exptl_absorpt_correction_T_min 0.2880
_exptl_absorpt_correction_type integration
_exptl_absorpt_process_details 'SHELXTL/XPREP (Bruker, 2001)'
_exptl_crystal_colour yellow
_exptl_crystal_density_diffrn 1.377
_exptl_crystal_density_method 'not measured'
_exptl_crystal_description platy
_exptl_crystal_F_000 4192
_exptl_crystal_id ga41lasC2c5
_exptl_crystal_preparation
; 
The data crystal was mounted using epoxy to a 0.3 mm cryo-loop 
(Hampton Research) with the (-3 -2 1) scattering planes roughly 
normal to the spindle axis. 
;
_exptl_crystal_size_max 0.68
_exptl_crystal_size_mid 0.12
_exptl_crystal_size_min 0.02
_refine_diff_density_max 4.235
_refine_diff_density_min -4.164
_refine_diff_density_rms 0.302
_refine_ls_extinction_method none
_refine_ls_goodness_of_fit_ref 1.029
_refine_ls_hydrogen_treatment noref
_refine_ls_matrix_type full
_refine_ls_number_parameters 461
_refine_ls_number_reflns 20714
_refine_ls_number_restraints 207
_refine_ls_restrained_S_all 1.025
_refine_ls_R_factor_all 0.1997
_refine_ls_R_factor_gt 0.1268
_refine_ls_shift/su_max 0.003
_refine_ls_shift/su_mean 0.000
_refine_ls_structure_factor_coef Fsqd
_refine_ls_weighting_details 'calc w=1/[\s^2^(Fo^2^)+(0.1390P)^2^+864.4658P] where P=(Fo^2^+2Fc^2^)/3'
_refine_ls_weighting_scheme calc
_refine_ls_wR_factor_gt 0.3314
_refine_ls_wR_factor_ref 0.3654
_reflns_number_gt 11582
_reflns_number_total 20714
_reflns_threshold_expression >2sigma(I)
_cod_data_source_file om700996m-file003.cif
_cod_data_source_block ga41lasc2c5
_cod_depositor_comments
;
The following automatic conversions were performed:

'_symmetry_cell_setting' value 'Monoclinic' changed to 'monoclinic'
according to /home/saulius/struct/CIF-dictionaries/cif_core.dic
dictionary named 'cif_core.dic' version 2.4.1 from 2010-06-29.

Automatic conversion script
Id: cif_fix_values 1715 2011-07-08 13:25:40Z adriana 
;
_cod_original_sg_symbol_Hall '-C 2yc '
_cod_original_sg_symbol_H-M 'C 2/c '
_cod_database_code 4070763

loop_
_symmetry_equiv_pos_as_xyz
'x, y, z'
'-x, y, -z+1/2'
'x+1/2, y+1/2, z'
'-x+1/2, y+1/2, -z+1/2'
'-x, -y, -z'
'x, -y, z-1/2'
'-x+1/2, -y+1/2, -z'
'x+1/2, -y+1/2, z-1/2'

loop_
_atom_site_label
_atom_site_type_symbol
_atom_site_fract_x
_atom_site_fract_y
_atom_site_fract_z
_atom_site_U_iso_or_equiv
_atom_site_adp_type
_atom_site_occupancy
_atom_site_symmetry_multiplicity
_atom_site_calc_flag
_atom_site_refinement_flags
C1 C 0.0723(2) 0.1931(6) 0.7838(4) 0.051(3) Uani 1 1 d GU
C2 C 0.0508(2) 0.2000(6) 0.7192(4) 0.048(3) Uani 1 1 d GU
C3 C 0.04153(19) 0.1080(6) 0.6964(4) 0.048(3) Uani 1 1 d GU
C4 C 0.0573(2) 0.0443(6) 0.7468(4) 0.049(3) Uani 1 1 d GU
C5 C 0.0763(2) 0.0969(6) 0.8009(3) 0.046(3) Uani 1 1 d GU
C6 C 0.0880(3) 0.2739(7) 0.8268(6) 0.068(5) Uani 1 1 d GU
H6A H 0.0846 0.3308 0.8005 0.102 Uiso 1 1 calc R
H6B H 0.1136 0.2636 0.8377 0.102 Uiso 1 1 calc R
H6C H 0.0760 0.2787 0.8695 0.102 Uiso 1 1 calc R
C7 C 0.0397(3) 0.2894(7) 0.6815(6) 0.066(5) Uani 1 1 d GU
H7A H 0.0450 0.2848 0.6332 0.099 Uiso 1 1 calc R
H7B H 0.0529 0.3409 0.7031 0.099 Uiso 1 1 calc R
H7C H 0.0141 0.2994 0.6842 0.099 Uiso 1 1 calc R
C8 C 0.0189(3) 0.0825(9) 0.6301(5) 0.077(7) Uani 1 1 d GU
H8A H 0.0170 0.0157 0.6265 0.116 Uiso 1 1 calc R
H8B H 0.0303 0.1066 0.5902 0.116 Uiso 1 1 calc R
H8C H -0.0050 0.1090 0.6314 0.116 Uiso 1 1 calc R
C9 C 0.0544(4) -0.0608(6) 0.7436(6) 0.068(5) Uani 1 1 d GU
H9A H 0.0330 -0.0806 0.7653 0.103 Uiso 1 1 calc R
H9B H 0.0755 -0.0882 0.7679 0.103 Uiso 1 1 calc R
H9C H 0.0528 -0.0807 0.6955 0.103 Uiso 1 1 calc R
C10 C 0.0971(3) 0.0574(9) 0.8651(4) 0.099(9) Uani 1 1 d GU
H10A H 0.1016 -0.0079 0.8582 0.148 Uiso 1 1 calc R
H10B H 0.0831 0.0654 0.9052 0.148 Uiso 1 1 calc R
H10C H 0.1199 0.0898 0.8730 0.148 Uiso 1 1 calc R
C11 C 0.1894(4) 0.2385(9) 0.8622(5) 0.047(4) Uani 1 1 d GU
C12 C 0.1736(4) 0.2092(9) 0.9223(6) 0.059(6) Uani 1 1 d GU
H12 H 0.1577 0.1588 0.9202 0.071 Uiso 1 1 calc R
C13 C 0.1817(4) 0.2553(11) 0.9856(5) 0.077(8) Uani 1 1 d GU
H13 H 0.1711 0.2357 1.0258 0.092 Uiso 1 1 calc R
C14 C 0.2056(4) 0.3307(11) 0.9887(5) 0.064(6) Uani 1 1 d GU
C15 C 0.2214(4) 0.3600(9) 0.9286(6) 0.070(7) Uani 1 1 d GU
H15 H 0.2373 0.4104 0.9307 0.084 Uiso 1 1 calc R
C16 C 0.2133(4) 0.3139(10) 0.8653(5) 0.058(6) Uani 1 1 d GU
H16 H 0.2239 0.3335 0.8251 0.070 Uiso 1 1 calc R
C17 C 0.2163(8) 0.382(2) 1.0578(11) 0.098(10) Uani 1 1 d U
H17A H 0.2195 0.4473 1.0485 0.148 Uiso 1 1 calc R
H17B H 0.2386 0.3564 1.0787 0.148 Uiso 1 1 calc R
H17C H 0.1974 0.3744 1.0894 0.148 Uiso 1 1 calc R
C18 C 0.1810(3) 0.3580(7) 0.7005(6) 0.041(3) Uani 1 1 d GU
C19 C 0.1620(3) 0.4223(9) 0.7382(7) 0.054(5) Uani 1 1 d GU
H19 H 0.1384 0.4089 0.7495 0.065 Uiso 1 1 calc R
C20 C 0.1781(4) 0.5066(8) 0.7588(7) 0.060(5) Uani 1 1 d GU
H20 H 0.1654 0.5497 0.7840 0.072 Uiso 1 1 calc R
C21 C 0.2133(4) 0.5266(7) 0.7418(7) 0.059(5) Uani 1 1 d GU
H21 H 0.2241 0.5830 0.7556 0.071 Uiso 1 1 calc R
C22 C 0.2323(3) 0.4623(9) 0.7041(7) 0.053(5) Uani 1 1 d GU
H22 H 0.2559 0.4756 0.6927 0.063 Uiso 1 1 calc R
C23 C 0.2162(3) 0.3779(8) 0.6834(6) 0.045(4) Uani 1 1 d GU
H23 H 0.2289 0.3349 0.6582 0.054 Uiso 1 1 calc R
C24 C 0.1361(4) 0.3488(10) 0.5655(6) 0.046(4) Uani 1 1 d GU
C25 C 0.1587(4) 0.3190(11) 0.5149(8) 0.083(7) Uani 1 1 d GU
H25 H 0.1698 0.2607 0.5190 0.099 Uiso 1 1 calc R
C26 C 0.1647(5) 0.3762(15) 0.4580(7) 0.122(11) Uani 1 1 d GU
H26 H 0.1798 0.3562 0.4241 0.146 Uiso 1 1 calc R
C27 C 0.1480(6) 0.4632(14) 0.4519(8) 0.135(13) Uani 1 1 d GU
H27 H 0.1520 0.5015 0.4139 0.162 Uiso 1 1 calc R
C28 C 0.1254(6) 0.4931(10) 0.5026(10) 0.137(13) Uani 1 1 d GU
H28 H 0.1143 0.5514 0.4985 0.165 Uiso 1 1 calc R
C29 C 0.1195(5) 0.4359(11) 0.5594(8) 0.088(8) Uani 1 1 d GU
H29 H 0.1044 0.4559 0.5933 0.105 Uiso 1 1 calc R
C30 C 0.1634(5) 0.2706(14) 0.6760(9) 0.040(3) Uani 1 1 d U
H30 H 0.1806 0.2368 0.6485 0.048 Uiso 1 1 calc R
C31 C 0.1295(5) 0.2902(14) 0.6279(8) 0.041(3) Uani 1 1 d U
H31 H 0.1126 0.3248 0.6555 0.049 Uiso 1 1 calc R
C32 C 0.1590(3) -0.0889(8) 0.7120(6) 0.040(3) Uani 1 1 d GU
C33 C 0.1464(3) -0.1070(9) 0.7774(6) 0.052(5) Uani 1 1 d GU
H33 H 0.1279 -0.0707 0.7937 0.063 Uiso 1 1 calc R
C34 C 0.1614(4) -0.1795(10) 0.8183(5) 0.065(6) Uani 1 1 d GU
H34 H 0.1530 -0.1917 0.8621 0.078 Uiso 1 1 calc R
C35 C 0.1891(4) -0.2338(9) 0.7939(7) 0.067(6) Uani 1 1 d GU
H35 H 0.1992 -0.2823 0.8213 0.081 Uiso 1 1 calc R
C36 C 0.2017(3) -0.2157(10) 0.7285(7) 0.070(6) Uani 1 1 d GU
H36 H 0.2202 -0.2520 0.7121 0.084 Uiso 1 1 calc R
C37 C 0.1867(3) -0.1432(10) 0.6875(5) 0.054(5) Uani 1 1 d GU
H37 H 0.1951 -0.1310 0.6437 0.065 Uiso 1 1 calc R
C38 C 0.1023(3) -0.0823(9) 0.6019(6) 0.046(3) Uani 1 1 d GU
C39 C 0.0742(4) -0.0418(8) 0.5597(7) 0.060(5) Uani 1 1 d GU
H39 H 0.0728 0.0229 0.5555 0.072 Uiso 1 1 calc R
C40 C 0.0483(3) -0.0979(12) 0.5238(6) 0.072(6) Uani 1 1 d GU
H40 H 0.0296 -0.0708 0.4956 0.086 Uiso 1 1 calc R
C41 C 0.0504(4) -0.1946(11) 0.5301(8) 0.085(7) Uani 1 1 d GU
H41 H 0.0331 -0.2321 0.5061 0.102 Uiso 1 1 calc R
C42 C 0.0785(4) -0.2351(8) 0.5724(8) 0.088(7) Uani 1 1 d GU
H42 H 0.0799 -0.2998 0.5766 0.105 Uiso 1 1 calc R
C43 C 0.1044(4) -0.1790(9) 0.6083(7) 0.060(5) Uani 1 1 d GU
H43 H 0.1231 -0.2061 0.6365 0.072 Uiso 1 1 calc R
C44 C 0.1667(3) 0.0243(10) 0.5912(5) 0.044(4) Uani 1 1 d GU
C45 C 0.1589(3) 0.0166(11) 0.5192(5) 0.052(5) Uani 1 1 d GU
H45 H 0.1364 -0.0066 0.5017 0.062 Uiso 1 1 calc R
C46 C 0.1845(4) 0.0436(12) 0.4734(4) 0.087(9) Uani 1 1 d GU
H46 H 0.1793 0.0384 0.4252 0.104 Uiso 1 1 calc R
C47 C 0.2180(3) 0.0782(11) 0.4996(6) 0.065(6) Uani 1 1 d GU
H47 H 0.2352 0.0963 0.4690 0.078 Uiso 1 1 calc R
C48 C 0.2259(3) 0.0859(11) 0.5717(7) 0.071(7) Uani 1 1 d GU
H48 H 0.2483 0.1091 0.5892 0.085 Uiso 1 1 calc R
C49 C 0.2002(3) 0.0590(11) 0.6175(5) 0.050(5) Uani 1 1 d GU
H49 H 0.2055 0.0642 0.6657 0.060 Uiso 1 1 calc R
N1 N 0.1509(4) 0.2047(11) 0.7298(7) 0.038(2) Uani 1 1 d U
N2 N 0.1117(4) 0.2006(11) 0.6073(7) 0.040(2) Uani 1 1 d U
H2A H 0.1259 0.1680 0.5796 0.060 Uiso 1 1 calc R
H2B H 0.0903 0.2116 0.5831 0.060 Uiso 1 1 calc R
O1 O 0.1754(4) 0.0746(9) 0.8080(7) 0.051(3) Uani 1 1 d U
O2 O 0.2184(3) 0.1787(10) 0.7533(6) 0.052(3) Uani 1 1 d U
P1 P 0.13316(13) -0.0061(4) 0.6548(2) 0.0403(10) Uani 1 1 d U
S1 S 0.18440(13) 0.1674(4) 0.7850(2) 0.0422(11) Uani 1 1 d U
Ir1 Ir 0.103343(19) 0.12213(5) 0.70017(3) 0.0341(2) Uani 1 1 d U
B1 B 0.0563(12) 0.181(3) 0.4423(17) 0.100(7) Uani 1 1 d U
F1 F 0.0484(4) 0.2220(14) 0.5050(7) 0.107(6) Uani 1 1 d U
F2 F 0.0910(5) 0.1636(18) 0.4442(11) 0.162(9) Uani 1 1 d U
F3 F 0.0364(5) 0.1018(17) 0.4346(13) 0.154(7) Uani 1 1 d U
F4 F 0.0432(11) 0.234(3) 0.3901(12) 0.272(15) Uani 1 1 d U

loop_
_atom_site_aniso_label
_atom_site_aniso_U_11
_atom_site_aniso_U_22
_atom_site_aniso_U_33
_atom_site_aniso_U_23
_atom_site_aniso_U_13
_atom_site_aniso_U_12
C1 0.033(7) 0.092(6) 0.028(5) -0.008(4) 0.011(4) 0.004(5)
C2 0.029(5) 0.084(6) 0.032(6) 0.008(5) 0.010(4) 0.008(4)
C3 0.022(3) 0.095(7) 0.028(6) 0.003(5) 0.001(4) -0.002(4)
C4 0.024(6) 0.083(6) 0.040(7) 0.009(5) 0.009(4) -0.003(4)
C5 0.019(7) 0.097(7) 0.024(4) 0.008(4) 0.006(3) 0.009(5)
C6 0.068(14) 0.101(10) 0.037(10) -0.021(8) 0.014(8) 0.007(10)
C7 0.051(13) 0.095(9) 0.055(11) 0.010(10) 0.019(10) 0.028(8)
C8 0.030(7) 0.155(19) 0.045(9) -0.022(11) -0.012(8) 0.005(12)
C9 0.059(15) 0.092(7) 0.054(12) 0.022(8) 0.008(11) -0.026(8)
C10 0.094(19) 0.19(2) 0.012(6) 0.014(9) 0.005(6) 0.067(17)
C11 0.050(11) 0.062(10) 0.029(5) -0.006(6) -0.004(5) -0.006(8)
C12 0.058(14) 0.084(15) 0.036(7) -0.005(8) 0.000(8) -0.022(10)
C13 0.081(18) 0.13(2) 0.019(6) 0.006(9) -0.005(9) -0.044(14)
C14 0.079(17) 0.083(16) 0.032(7) -0.026(9) 0.020(10) -0.017(10)
C15 0.11(2) 0.078(16) 0.024(7) -0.007(8) 0.004(10) -0.037(12)
C16 0.050(13) 0.093(15) 0.032(7) -0.024(8) 0.011(9) -0.027(10)
C17 0.10(2) 0.17(3) 0.031(8) -0.036(14) -0.001(12) -0.040(19)
C18 0.037(7) 0.058(7) 0.027(9) 0.002(6) -0.002(6) -0.002(6)
C19 0.040(10) 0.067(11) 0.055(12) -0.009(9) 0.000(8) 0.002(7)
C20 0.075(12) 0.047(10) 0.062(14) 0.004(9) 0.025(11) 0.001(9)
C21 0.059(11) 0.069(12) 0.047(12) -0.010(10) -0.006(9) -0.012(9)
C22 0.042(9) 0.070(12) 0.046(12) -0.002(9) -0.002(8) -0.012(7)
C23 0.044(8) 0.069(10) 0.023(8) -0.003(9) 0.003(7) -0.013(7)
C24 0.051(12) 0.070(8) 0.019(6) -0.003(6) 0.008(6) -0.012(7)
C25 0.077(18) 0.130(18) 0.047(12) -0.009(12) 0.043(11) -0.021(13)
C26 0.16(3) 0.18(3) 0.035(12) -0.015(15) 0.047(15) -0.08(2)
C27 0.22(4) 0.13(2) 0.061(17) 0.019(17) 0.022(17) -0.12(2)
C28 0.14(3) 0.13(2) 0.14(3) 0.09(2) 0.02(2) -0.01(2)
C29 0.15(3) 0.057(13) 0.058(14) 0.006(9) 0.023(14) -0.004(12)
C30 0.026(7) 0.061(8) 0.034(8) 0.000(5) 0.006(5) -0.002(5)
C31 0.032(8) 0.069(8) 0.022(7) 0.002(5) 0.005(5) -0.005(6)
C32 0.039(9) 0.054(8) 0.027(6) -0.012(5) 0.002(5) -0.001(6)
C33 0.029(10) 0.092(15) 0.035(8) 0.008(8) 0.004(6) 0.007(9)
C34 0.068(15) 0.085(16) 0.042(10) 0.009(8) 0.001(9) 0.008(11)
C35 0.051(14) 0.093(17) 0.056(11) 0.021(11) -0.007(9) 0.013(10)
C36 0.042(12) 0.101(17) 0.068(12) 0.021(11) 0.005(9) 0.023(10)
C37 0.043(11) 0.083(15) 0.037(9) 0.003(8) 0.007(7) 0.015(8)
C38 0.024(7) 0.065(6) 0.048(10) -0.013(6) 0.000(5) 0.006(5)
C39 0.037(11) 0.102(11) 0.038(11) -0.003(10) -0.012(7) 0.001(9)
C40 0.044(11) 0.135(15) 0.035(11) -0.019(12) -0.004(7) -0.012(11)
C41 0.055(14) 0.133(14) 0.067(16) -0.014(16) 0.006(9) -0.041(14)
C42 0.067(17) 0.091(10) 0.10(2) -0.027(14) 0.000(12) -0.026(11)
C43 0.053(12) 0.063(6) 0.064(13) -0.026(10) 0.004(9) 0.002(9)
C44 0.028(7) 0.081(13) 0.022(5) -0.010(6) 0.003(4) -0.001(6)
C45 0.053(11) 0.080(15) 0.021(5) 0.009(9) -0.002(6) -0.024(11)
C46 0.048(12) 0.19(3) 0.030(7) 0.001(13) 0.018(7) -0.009(14)
C47 0.072(12) 0.073(15) 0.054(8) -0.007(12) 0.031(10) -0.029(13)
C48 0.036(10) 0.12(2) 0.058(9) -0.014(13) 0.019(7) -0.012(11)
C49 0.034(8) 0.082(16) 0.034(7) -0.016(10) 0.004(6) -0.013(9)
N1 0.028(4) 0.061(5) 0.027(5) 0.001(4) 0.000(4) -0.002(4)
N2 0.032(7) 0.067(5) 0.022(4) 0.001(5) 0.004(4) -0.002(5)
O1 0.049(8) 0.052(5) 0.049(8) 0.000(5) -0.027(6) -0.005(6)
O2 0.030(4) 0.087(10) 0.036(7) -0.014(6) -0.009(4) -0.002(6)
P1 0.029(2) 0.068(3) 0.024(2) -0.006(2) 0.0009(17) -0.0013(19)
S1 0.035(2) 0.055(3) 0.035(2) -0.004(2) -0.0075(18) -0.004(2)
Ir1 0.0236(3) 0.0609(4) 0.0180(3) -0.0007(4) 0.0029(2) -0.0024(4)
B1 0.113(14) 0.14(3) 0.045(13) 0.011(11) 0.031(17) -0.005(17)
F1 0.067(10) 0.200(17) 0.055(7) -0.025(9) -0.002(7) 0.012(10)
F2 0.097(11) 0.24(2) 0.154(17) -0.123(16) 0.056(11) -0.049(11)
F3 0.087(12) 0.196(17) 0.18(2) -0.068(12) 0.026(14) -0.028(13)
F4 0.43(4) 0.31(3) 0.071(8) 0.082(19) -0.01(2) 0.06(3)

loop_
_atom_type_symbol
_atom_type_description
_atom_type_scat_dispersion_real
_atom_type_scat_dispersion_imag
_atom_type_scat_source
C C 0.0033 0.0016 'International Tables Vol C Tables 4.2.6.8 and 6.1.1.4'
H H 0.0000 0.0000 'International Tables Vol C Tables 4.2.6.8 and 6.1.1.4'
B B 0.0013 0.0007 'International Tables Vol C Tables 4.2.6.8 and 6.1.1.4'
N N 0.0061 0.0033 'International Tables Vol C Tables 4.2.6.8 and 6.1.1.4'
O O 0.0106 0.0060 'International Tables Vol C Tables 4.2.6.8 and 6.1.1.4'
F F 0.0171 0.0103 'International Tables Vol C Tables 4.2.6.8 and 6.1.1.4'
P P 0.1023 0.0942 'International Tables Vol C Tables 4.2.6.8 and 6.1.1.4'
S S 0.1246 0.1234 'International Tables Vol C Tables 4.2.6.8 and 6.1.1.4'
Ir Ir -1.4442 7.9887 'International Tables Vol C Tables 4.2.6.8 and 6.1.1.4'

loop_
_exptl_crystal_face_index_h
_exptl_crystal_face_index_k
_exptl_crystal_face_index_l
_exptl_crystal_face_perp_dist
-1.00 1.00 0.00 0.0500
1.00 -1.00 0.00 0.0500
1.00 0.00 0.00 0.0100
-1.00 0.00 0.00 0.0100
0.00 0.00 1.00 0.3400
0.00 0.00 -1.00 0.3200

loop_
_geom_angle_atom_site_label_1
_geom_angle_atom_site_label_2
_geom_angle_atom_site_label_3
_geom_angle
C5 C1 C2 108.0
C5 C1 C6 126.0
C2 C1 C6 126.0
C5 C1 Ir1 71.2(3)
C2 C1 Ir1 72.4(2)
C6 C1 Ir1 122.0(2)
C3 C2 C1 108.0
C3 C2 C7 126.0
C1 C2 C7 126.0
C3 C2 Ir1 71.7(3)
C1 C2 Ir1 71.3(2)
C7 C2 Ir1 122.6(2)
C4 C3 C2 108.0
C4 C3 C8 126.0
C2 C3 C8 126.0
C4 C3 Ir1 71.2(3)
C2 C3 Ir1 72.1(3)
C8 C3 Ir1 122.5(2)
C3 C4 C5 108.0
C3 C4 C9 126.0
C5 C4 C9 126.0
C3 C4 Ir1 72.5(3)
C5 C4 Ir1 71.5(2)
C9 C4 Ir1 121.8(2)
C4 C5 C1 108.0
C4 C5 C10 126.0
C1 C5 C10 126.0
C4 C5 Ir1 72.0(3)
C1 C5 Ir1 72.3(3)
C10 C5 Ir1 121.5(2)
C1 C6 H6A 109.5
C1 C6 H6B 109.5
H6A C6 H6B 109.5
C1 C6 H6C 109.5
H6A C6 H6C 109.5
H6B C6 H6C 109.5
C2 C7 H7A 109.5
C2 C7 H7B 109.5
H7A C7 H7B 109.5
C2 C7 H7C 109.5
H7A C7 H7C 109.5
H7B C7 H7C 109.5
C3 C8 H8A 109.5
C3 C8 H8B 109.5
H8A C8 H8B 109.5
C3 C8 H8C 109.5
H8A C8 H8C 109.5
H8B C8 H8C 109.5
C4 C9 H9A 109.5
C4 C9 H9B 109.5
H9A C9 H9B 109.5
C4 C9 H9C 109.5
H9A C9 H9C 109.5
H9B C9 H9C 109.5
C5 C10 H10A 109.5
C5 C10 H10B 109.5
H10A C10 H10B 109.5
C5 C10 H10C 109.5
H10A C10 H10C 109.5
H10B C10 H10C 109.5
C12 C11 C16 120.0
C12 C11 S1 119.0(7)
C16 C11 S1 120.3(7)
C13 C12 C11 120.0
C13 C12 H12 120.0
C11 C12 H12 120.0
C12 C13 C14 120.0
C12 C13 H13 120.0
C14 C13 H13 120.0
C15 C14 C13 120.0
C15 C14 C17 118.0(13)
C13 C14 C17 122.0(13)
C14 C15 C16 120.0
C14 C15 H15 120.0
C16 C15 H15 120.0
C15 C16 C11 120.0
C15 C16 H16 120.0
C11 C16 H16 120.0
C14 C17 H17A 109.5
C14 C17 H17B 109.5
H17A C17 H17B 109.5
C14 C17 H17C 109.5
H17A C17 H17C 109.5
H17B C17 H17C 109.5
C19 C18 C23 120.0
C19 C18 C30 120.1(10)
C23 C18 C30 119.8(10)
C20 C19 C18 120.0
C20 C19 H19 120.0
C18 C19 H19 120.0
C19 C20 C21 120.0
C19 C20 H20 120.0
C21 C20 H20 120.0
C22 C21 C20 120.0
C22 C21 H21 120.0
C20 C21 H21 120.0
C21 C22 C23 120.0
C21 C22 H22 120.0
C23 C22 H22 120.0
C22 C23 C18 120.0
C22 C23 H23 120.0
C18 C23 H23 120.0
C25 C24 C29 120.0
C25 C24 C31 121.7(12)
C29 C24 C31 118.3(12)
C26 C25 C24 120.0
C26 C25 H25 120.0
C24 C25 H25 120.0
C25 C26 C27 120.0
C25 C26 H26 120.0
C27 C26 H26 120.0
C28 C27 C26 120.0
C28 C27 H27 120.0
C26 C27 H27 120.0
C27 C28 C29 120.0
C27 C28 H28 120.0
C29 C28 H28 120.0
C28 C29 C24 120.0
C28 C29 H29 120.0
C24 C29 H29 120.0
C18 C30 N1 118.0(14)
C18 C30 C31 111.0(15)
N1 C30 C31 104.6(14)
C18 C30 H30 107.6
N1 C30 H30 107.6
C31 C30 H30 107.6
N2 C31 C24 111.7(13)
N2 C31 C30 109.2(15)
C24 C31 C30 114.3(15)
N2 C31 H31 107.1
C24 C31 H31 107.1
C30 C31 H31 107.1
C33 C32 C37 120.0
C33 C32 P1 117.6(7)
C37 C32 P1 121.6(7)
C32 C33 C34 120.0
C32 C33 H33 120.0
C34 C33 H33 120.0
C35 C34 C33 120.0
C35 C34 H34 120.0
C33 C34 H34 120.0
C36 C35 C34 120.0
C36 C35 H35 120.0
C34 C35 H35 120.0
C35 C36 C37 120.0
C35 C36 H36 120.0
C37 C36 H36 120.0
C36 C37 C32 120.0
C36 C37 H37 120.0
C32 C37 H37 120.0
C39 C38 C43 120.0
C39 C38 P1 118.6(8)
C43 C38 P1 121.1(8)
C40 C39 C38 120.0
C40 C39 H39 120.0
C38 C39 H39 120.0
C39 C40 C41 120.0
C39 C40 H40 120.0
C41 C40 H40 120.0
C42 C41 C40 120.0
C42 C41 H41 120.0
C40 C41 H41 120.0
C41 C42 C43 120.0
C41 C42 H42 120.0
C43 C42 H42 120.0
C42 C43 C38 120.0
C42 C43 H43 120.0
C38 C43 H43 120.0
C45 C44 C49 120.0
C45 C44 P1 122.1(6)
C49 C44 P1 117.8(6)
C46 C45 C44 120.0
C46 C45 H45 120.0
C44 C45 H45 120.0
C45 C46 C47 120.0
C45 C46 H46 120.0
C47 C46 H46 120.0
C48 C47 C46 120.0
C48 C47 H47 120.0
C46 C47 H47 120.0
C47 C48 C49 120.0
C47 C48 H48 120.0
C49 C48 H48 120.0
C48 C49 C44 120.0
C48 C49 H49 120.0
C44 C49 H49 120.0
C30 N1 S1 113.0(11)
C30 N1 Ir1 116.8(10)
S1 N1 Ir1 123.1(8)
C31 N2 Ir1 108.8(10)
C31 N2 H2A 109.9
Ir1 N2 H2A 109.9
C31 N2 H2B 109.9
Ir1 N2 H2B 109.9
H2A N2 H2B 108.3
C38 P1 C32 102.7(6)
C38 P1 C44 101.4(6)
C32 P1 C44 101.5(6)
C38 P1 Ir1 112.5(5)
C32 P1 Ir1 121.7(4)
C44 P1 Ir1 114.5(5)
O2 S1 O1 117.2(9)
O2 S1 N1 109.0(8)
O1 S1 N1 108.3(8)
O2 S1 C11 104.0(7)
O1 S1 C11 106.5(7)
N1 S1 C11 111.7(8)
N2 Ir1 N1 76.5(5)
N2 Ir1 C5 152.7(5)
N1 Ir1 C5 105.4(4)
N2 Ir1 C4 137.9(4)
N1 Ir1 C4 141.7(4)
C5 Ir1 C4 36.56(11)
N2 Ir1 C1 117.3(5)
N1 Ir1 C1 90.7(4)
C5 Ir1 C1 36.50(11)
C4 Ir1 C1 60.81(15)
N2 Ir1 C3 103.0(4)
N1 Ir1 C3 148.0(4)
C5 Ir1 C3 60.75(15)
C4 Ir1 C3 36.37(11)
C1 Ir1 C3 60.55(15)
N2 Ir1 C2 93.0(4)
N1 Ir1 C2 112.0(4)
C5 Ir1 C2 60.68(15)
C4 Ir1 C2 60.59(15)
C1 Ir1 C2 36.27(11)
C3 Ir1 C2 36.19(11)
N2 Ir1 P1 90.2(4)
N1 Ir1 P1 97.6(4)
C5 Ir1 P1 116.0(3)
C4 Ir1 P1 98.4(2)
C1 Ir1 P1 152.4(3)
C3 Ir1 P1 114.5(3)
C2 Ir1 P1 150.2(3)
F2 B1 F4 116(3)
F2 B1 F3 111(4)
F4 B1 F3 103(4)
F2 B1 F1 109(3)
F4 B1 F1 109(4)
F3 B1 F1 108(3)

loop_
_geom_bond_atom_site_label_1
_geom_bond_atom_site_label_2
_geom_bond_distance
C1 C5 1.4200
C1 C2 1.4200
C1 C6 1.5095
C1 Ir1 2.274(7)
C2 C3 1.4200
C2 C7 1.5095
C2 Ir1 2.288(7)
C3 C4 1.4200
C3 C8 1.5095
C3 Ir1 2.284(7)
C4 C5 1.4200
C4 C9 1.5095
C4 Ir1 2.266(8)
C5 C10 1.5095
C5 Ir1 2.260(7)
C6 H6A 0.9600
C6 H6B 0.9600
C6 H6C 0.9600
C7 H7A 0.9600
C7 H7B 0.9600
C7 H7C 0.9600
C8 H8A 0.9600
C8 H8B 0.9600
C8 H8C 0.9600
C9 H9A 0.9600
C9 H9B 0.9600
C9 H9C 0.9600
C10 H10A 0.9600
C10 H10B 0.9600
C10 H10C 0.9600
C11 C12 1.3900
C11 C16 1.3900
C11 S1 1.790(10)
C12 C13 1.3900
C12 H12 0.9300
C13 C14 1.3900
C13 H13 0.9300
C14 C15 1.3900
C14 C17 1.54(2)
C15 C16 1.3900
C15 H15 0.9300
C16 H16 0.9300
C17 H17A 0.9600
C17 H17B 0.9600
C17 H17C 0.9600
C18 C19 1.3900
C18 C23 1.3900
C18 C30 1.47(2)
C19 C20 1.3900
C19 H19 0.9300
C20 C21 1.3900
C20 H20 0.9300
C21 C22 1.3900
C21 H21 0.9300
C22 C23 1.3900
C22 H22 0.9300
C23 H23 0.9300
C24 C25 1.3900
C24 C29 1.3900
C24 C31 1.492(19)
C25 C26 1.3900
C25 H25 0.9300
C26 C27 1.3900
C26 H26 0.9300
C27 C28 1.3900
C27 H27 0.9300
C28 C29 1.3900
C28 H28 0.9300
C29 H29 0.9300
C30 N1 1.49(2)
C30 C31 1.52(2)
C30 H30 0.9800
C31 N2 1.48(2)
C31 H31 0.9800
C32 C33 1.3900
C32 C37 1.3900
C32 P1 1.830(10)
C33 C34 1.3900
C33 H33 0.9300
C34 C35 1.3900
C34 H34 0.9300
C35 C36 1.3900
C35 H35 0.9300
C36 C37 1.3900
C36 H36 0.9300
C37 H37 0.9300
C38 C39 1.3900
C38 C43 1.3900
C38 P1 1.827(10)
C39 C40 1.3900
C39 H39 0.9300
C40 C41 1.3900
C40 H40 0.9300
C41 C42 1.3900
C41 H41 0.9300
C42 C43 1.3900
C42 H42 0.9300
C43 H43 0.9300
C44 C45 1.3900
C44 C49 1.3900
C44 P1 1.849(9)
C45 C46 1.3900
C45 H45 0.9300
C46 C47 1.3900
C46 H46 0.9300
C47 C48 1.3900
C47 H47 0.9300
C48 C49 1.3900
C48 H48 0.9300
C49 H49 0.9300
N1 S1 1.652(15)
N1 Ir1 2.156(15)
N2 Ir1 2.142(13)
N2 H2A 0.9000
N2 H2B 0.9000
O1 S1 1.444(14)
O2 S1 1.440(13)
P1 Ir1 2.338(5)
B1 F2 1.30(4)
B1 F4 1.31(4)
B1 F3 1.36(5)
B1 F1 1.38(4)
